data_4316113
loop_
_publ_author_name
'Nadia Marino'
'Anthony R. Vortherms'
'Amanda E. Hoffman'
'Robert P. Doyle'

_publ_section_title
;
 Expanding Monomeric Pyrophosphate Complexes beyond Platinum
;
_journal_name_full 'Inorganic Chemistry'
_journal_page_first 6790
_journal_page_last 6792
_journal_paper_doi 10.1021/ic1006007
_journal_volume 49
_journal_year 2010
_chemical_formula_moiety 'C12 H10 Cu N2 O8 P2, Na2, 14(H2O)'
_chemical_formula_sum 'C12 H38 Cu N2 Na2 O22 P2'
_chemical_formula_weight 733.90
_chemical_name_systematic
; 
 ? 
;
_space_group_IT_number 2
_symmetry_cell_setting triclinic
_symmetry_space_group_name_Hall '-P 1'
_symmetry_space_group_name_H-M 'P -1'
_atom_sites_solution_hydrogens geom
_atom_sites_solution_primary direct
_atom_sites_solution_secondary difmap
_audit_creation_method SHELXL-97
_cell_angle_alpha 100.2480(10)
_cell_angle_beta 90.5740(10)
_cell_angle_gamma 97.1020(10)
_cell_formula_units_Z 2
_cell_length_a 6.9426(5)
_cell_length_b 10.9941(7)
_cell_length_c 19.4209(13)
_cell_measurement_reflns_used 7080
_cell_measurement_temperature 98(2)
_cell_measurement_theta_max 28.29
_cell_measurement_theta_min 2.34
_cell_volume 1446.73(17)
_computing_cell_refinement 'Bruker SMART'
_computing_data_collection 'Bruker SMART'
_computing_data_reduction 'Bruker SAINT'
_computing_molecular_graphics 'Bruker SHELXTL'
_computing_publication_material 'Bruker SHELXTL'
_computing_structure_refinement 'SHELXL-97 (Sheldrick, 1997)'
_computing_structure_solution 'SHELXS-97 (Sheldrick, 1990)'
_diffrn_ambient_temperature 98(2)
_diffrn_measured_fraction_theta_full 0.996
_diffrn_measured_fraction_theta_max 0.996
_diffrn_measurement_device_type 'CCD area detector'
_diffrn_measurement_method 'phi and omega scans'
_diffrn_radiation_monochromator graphite
_diffrn_radiation_source 'fine-focus sealed tube'
_diffrn_radiation_type MoK\a
_diffrn_radiation_wavelength 0.71073
_diffrn_reflns_av_R_equivalents 0.0171
_diffrn_reflns_av_sigmaI/netI 0.0238
_diffrn_reflns_limit_h_max 8
_diffrn_reflns_limit_h_min -8
_diffrn_reflns_limit_k_max 13
_diffrn_reflns_limit_k_min -13
_diffrn_reflns_limit_l_max 24
_diffrn_reflns_limit_l_min -24
_diffrn_reflns_number 12512
_diffrn_reflns_theta_full 26.37
_diffrn_reflns_theta_max 26.37
_diffrn_reflns_theta_min 1.07
_exptl_absorpt_coefficient_mu 0.988
_exptl_absorpt_correction_T_max 0.9251
_exptl_absorpt_correction_T_min 0.6379
_exptl_absorpt_correction_type empirical
_exptl_absorpt_process_details sadabs
_exptl_crystal_colour blue
_exptl_crystal_density_diffrn 1.685
_exptl_crystal_density_method 'not measured'
_exptl_crystal_description needle
_exptl_crystal_F_000 762
_exptl_crystal_size_max 0.50
_exptl_crystal_size_mid 0.10
_exptl_crystal_size_min 0.08
_refine_diff_density_max 1.807
_refine_diff_density_min -0.683
_refine_diff_density_rms 0.089
_refine_ls_extinction_method none
_refine_ls_goodness_of_fit_ref 1.036
_refine_ls_hydrogen_treatment mixed
_refine_ls_matrix_type full
_refine_ls_number_parameters 463
_refine_ls_number_reflns 5908
_refine_ls_number_restraints 45
_refine_ls_restrained_S_all 1.038
_refine_ls_R_factor_all 0.0413
_refine_ls_R_factor_gt 0.0380
_refine_ls_shift/su_max 0.010
_refine_ls_shift/su_mean 0.001
_refine_ls_structure_factor_coef Fsqd
_refine_ls_weighting_details 'calc w=1/[\s^2^(Fo^2^)+(0.0553P)^2^+2.3936P] where P=(Fo^2^+2Fc^2^)/3'
_refine_ls_weighting_scheme calc
_refine_ls_wR_factor_gt 0.0989
_refine_ls_wR_factor_ref 0.1036
_reflns_number_gt 5427
_reflns_number_total 5908
_reflns_threshold_expression >2sigma(I)
_cod_data_source_file ic1006007_si_002_4.cif
_cod_data_source_block 4
_cod_database_code 4316113

loop_
_symmetry_equiv_pos_as_xyz
'x, y, z'
'-x, -y, -z'

loop_
_atom_site_label
_atom_site_type_symbol
_atom_site_fract_x
_atom_site_fract_y
_atom_site_fract_z
_atom_site_U_iso_or_equiv
_atom_site_adp_type
_atom_site_occupancy
_atom_site_symmetry_multiplicity
_atom_site_calc_flag
_atom_site_refinement_flags
_atom_site_disorder_assembly
_atom_site_disorder_group
Cu1 Cu 0.14767(4) 0.54401(3) 0.196338(14) 0.01289(10) Uani 1 1 d . . .
O1W O 0.4584(3) 0.55461(17) 0.22756(10) 0.0208(4) Uani 1 1 d D . .
H1W H 0.564(3) 0.6189(19) 0.2313(19) 0.040 Uiso 1 1 d D . .
H2W H 0.526(4) 0.4854(17) 0.2163(19) 0.040 Uiso 1 1 d D . .
N1 N 0.1451(3) 0.3869(2) 0.12297(11) 0.0155(4) Uani 1 1 d . . .
N2 N 0.2146(3) 0.6248(2) 0.11231(11) 0.0151(4) Uani 1 1 d . . .
C1 C 0.1101(4) 0.2691(2) 0.13063(13) 0.0186(5) Uani 1 1 d . . .
H1 H 0.0759 0.2511 0.1753 0.022 Uiso 1 1 calc R . .
C2 C 0.1216(4) 0.1695(2) 0.07491(14) 0.0223(6) Uani 1 1 d . . .
H2 H 0.0981 0.0860 0.0824 0.027 Uiso 1 1 calc R . .
C3 C 0.1671(4) 0.1939(3) 0.00961(14) 0.0221(5) Uani 1 1 d . . .
H3 H 0.1749 0.1274 -0.0284 0.026 Uiso 1 1 calc R . .
C4 C 0.2022(4) 0.3187(2) -0.00050(13) 0.0170(5) Uani 1 1 d . . .
C5 C 0.2472(4) 0.3556(3) -0.06643(13) 0.0199(5) Uani 1 1 d . . .
H5 H 0.2528 0.2935 -0.1069 0.024 Uiso 1 1 calc R . .
C6 C 0.2819(4) 0.4774(3) -0.07180(13) 0.0197(5) Uani 1 1 d . . .
H6 H 0.3112 0.4992 -0.1161 0.024 Uiso 1 1 calc R . .
C7 C 0.2753(3) 0.5744(2) -0.01190(13) 0.0170(5) Uani 1 1 d . . .
C8 C 0.3149(4) 0.7028(3) -0.01312(14) 0.0198(5) Uani 1 1 d . . .
H8 H 0.3475 0.7306 -0.0556 0.024 Uiso 1 1 calc R . .
C9 C 0.3060(4) 0.7873(2) 0.04733(14) 0.0205(5) Uani 1 1 d . . .
H9 H 0.3356 0.8740 0.0473 0.025 Uiso 1 1 calc R . .
C10 C 0.2525(4) 0.7447(2) 0.10952(13) 0.0180(5) Uani 1 1 d . . .
H10 H 0.2433 0.8041 0.1509 0.022 Uiso 1 1 calc R . .
C11 C 0.2279(3) 0.5405(2) 0.05284(12) 0.0148(5) Uani 1 1 d . . .
C12 C 0.1906(3) 0.4116(2) 0.05845(13) 0.0151(5) Uani 1 1 d . . .
P1 P -0.07625(10) 0.48225(6) 0.32606(3) 0.01826(15) Uani 1 1 d . . .
P2 P -0.08369(9) 0.72932(6) 0.29102(3) 0.01179(14) Uani 1 1 d . . .
O1 O 0.0658(3) 0.44888(16) 0.26796(9) 0.0168(4) Uani 1 1 d . . .
O2 O -0.2377(3) 0.37829(18) 0.32536(10) 0.0263(4) Uani 1 1 d . . .
O3 O 0.0316(3) 0.52864(19) 0.39655(10) 0.0262(4) Uani 1 1 d . . .
O4 O -0.1795(2) 0.59643(16) 0.30831(9) 0.0159(4) Uani 1 1 d . . .
O5 O 0.1000(2) 0.70139(15) 0.25095(9) 0.0152(3) Uani 1 1 d . . .
O6 O -0.0370(3) 0.81856(16) 0.35877(9) 0.0169(4) Uani 1 1 d . . .
O7 O -0.2388(2) 0.76253(16) 0.24438(9) 0.0161(4) Uani 1 1 d . . .
Na1 Na 0.5000 0.5000 0.5000 0.0185(3) Uani 1 2 d S . .
Na2 Na 0.29264(14) 0.21064(9) 0.42939(5) 0.0162(2) Uani 1 1 d . . .
Na3 Na 0.5000 0.0000 0.5000 0.0162(3) Uani 1 2 d S . .
O2W O 0.4328(3) 0.58926(18) 0.39348(10) 0.0234(4) Uani 1 1 d D . .
H3W H 0.2969(15) 0.582(3) 0.3862(15) 0.040 Uiso 1 1 d D . .
H4W H 0.468(4) 0.572(3) 0.3461(7) 0.040 Uiso 1 1 d D . .
O3W O 0.1741(3) 0.39070(16) 0.48251(9) 0.0168(4) Uani 1 1 d D . .
H5W H 0.106(4) 0.431(3) 0.4528(13) 0.040 Uiso 1 1 d D . .
H6W H 0.097(4) 0.405(3) 0.5224(10) 0.040 Uiso 1 1 d D . .
O4W O 0.6218(3) 0.31835(16) 0.44933(9) 0.0168(4) Uani 1 1 d D . .
H7W H 0.711(4) 0.336(3) 0.4151(13) 0.040 Uiso 1 1 d D . .
H8W H 0.699(4) 0.276(3) 0.4748(15) 0.040 Uiso 1 1 d D . .
O5W O 0.0095(3) 0.07270(17) 0.40274(10) 0.0220(4) Uani 1 1 d D . .
H9W H -0.067(5) 0.094(3) 0.3670(13) 0.040 Uiso 1 1 d D . .
H10W H 0.002(5) -0.0139(11) 0.3855(16) 0.040 Uiso 1 1 d D . .
O6W O 0.3185(3) 0.28500(17) 0.31416(10) 0.0218(4) Uani 1 1 d D . .
H11W H 0.4463(19) 0.326(3) 0.3131(19) 0.040 Uiso 1 1 d D . .
H12W H 0.249(4) 0.346(2) 0.3008(19) 0.040 Uiso 1 1 d D . .
O7W O 0.3452(3) 0.17757(16) 0.54685(9) 0.0173(4) Uani 1 1 d D . .
H13W H 0.423(4) 0.250(2) 0.5712(15) 0.040 Uiso 1 1 d D . .
H14W H 0.245(3) 0.175(3) 0.5797(14) 0.040 Uiso 1 1 d D . .
O8W O 0.4753(3) 0.05052(16) 0.38876(9) 0.0180(4) Uani 1 1 d D . .
H15W H 0.580(4) 0.085(3) 0.3642(15) 0.040 Uiso 1 1 d D . .
H16W H 0.440(5) -0.0236(19) 0.3555(14) 0.040 Uiso 1 1 d D . .
O9W O 0.2069(3) -0.15162(17) 0.48092(9) 0.0189(4) Uani 1 1 d D . .
H17W H 0.128(4) -0.175(3) 0.4397(9) 0.040 Uiso 1 1 d D . .
H18W H 0.113(3) -0.125(3) 0.5129(12) 0.040 Uiso 1 1 d D . .
O10W O 0.2759(3) 0.05105(18) 0.22097(10) 0.0233(4) Uani 1 1 d D . .
H19W H 0.340(5) 0.001(2) 0.2463(15) 0.040 Uiso 1 1 d D . .
H20W H 0.294(5) 0.1260(17) 0.2542(13) 0.040 Uiso 1 1 d D . .
O11W O 0.7752(3) 0.13544(18) 0.30395(10) 0.0257(4) Uani 1 1 d D . .
H21W H 0.774(6) 0.2176(13) 0.2962(15) 0.040 Uiso 1 1 d D . .
H22W H 0.794(6) 0.097(2) 0.2572(8) 0.040 Uiso 1 1 d D . .
O12W O 0.5761(3) 0.0810(2) 0.12507(12) 0.0305(5) Uani 1 1 d D . .
H23W H 0.473(3) 0.054(3) 0.1519(16) 0.040 Uiso 1 1 d D . .
H24W H 0.673(3) 0.037(3) 0.1400(18) 0.040 Uiso 1 1 d D . .
O13W O -0.3746(4) 0.3387(2) 0.18843(12) 0.0346(5) Uani 1 1 d D . .
H25W H -0.387(5) 0.2501(11) 0.1743(15) 0.040 Uiso 1 1 d D . .
H26W H -0.328(5) 0.343(3) 0.2361(8) 0.040 Uiso 1 1 d D . .
O14W O 0.4246(3) 0.86515(16) 0.27504(10) 0.0192(4) Uani 1 1 d D . .
H27W H 0.535(3) 0.823(3) 0.2675(19) 0.040 Uiso 1 1 d D . .
H28W H 0.328(3) 0.7950(19) 0.2702(19) 0.040 Uiso 1 1 d D . .
O15W O 0.8797(3) 0.96682(18) 0.18275(10) 0.0222(4) Uani 1 1 d D . .
H29W H 1.0120(19) 0.985(3) 0.1969(18) 0.040 Uiso 1 1 d D . .
H30W H 0.848(4) 0.895(2) 0.2026(18) 0.040 Uiso 1 1 d D . .

loop_
_atom_site_aniso_label
_atom_site_aniso_U_11
_atom_site_aniso_U_22
_atom_site_aniso_U_33
_atom_site_aniso_U_23
_atom_site_aniso_U_13
_atom_site_aniso_U_12
Cu1 0.01470(16) 0.01152(16) 0.01160(15) 0.00004(11) 0.00189(11) 0.00119(11)
O1W 0.0171(9) 0.0190(9) 0.0256(10) 0.0023(8) -0.0010(7) 0.0018(7)
N1 0.0128(10) 0.0175(10) 0.0158(10) 0.0016(8) -0.0001(8) 0.0019(8)
N2 0.0129(10) 0.0171(10) 0.0145(10) 0.0009(8) 0.0003(8) 0.0009(8)
C1 0.0196(13) 0.0177(12) 0.0177(12) 0.0015(10) -0.0005(10) 0.0009(10)
C2 0.0248(14) 0.0162(13) 0.0251(14) 0.0010(10) -0.0002(11) 0.0026(10)
C3 0.0223(13) 0.0191(13) 0.0220(13) -0.0045(10) 0.0006(10) 0.0037(10)
C4 0.0128(11) 0.0201(13) 0.0162(12) -0.0016(10) 0.0001(9) 0.0021(9)
C5 0.0161(12) 0.0267(14) 0.0142(12) -0.0042(10) -0.0004(9) 0.0035(10)
C6 0.0170(12) 0.0293(14) 0.0120(11) 0.0012(10) 0.0005(9) 0.0037(10)
C7 0.0103(11) 0.0241(13) 0.0159(12) 0.0020(10) -0.0007(9) 0.0022(10)
C8 0.0165(12) 0.0251(14) 0.0183(12) 0.0071(10) 0.0006(10) 0.0005(10)
C9 0.0202(13) 0.0188(13) 0.0231(13) 0.0071(10) -0.0008(10) -0.0003(10)
C10 0.0181(12) 0.0175(12) 0.0173(12) 0.0008(10) -0.0003(10) 0.0014(10)
C11 0.0106(11) 0.0199(12) 0.0130(11) 0.0003(9) -0.0016(9) 0.0026(9)
C12 0.0107(11) 0.0196(12) 0.0138(11) 0.0003(9) -0.0007(9) 0.0015(9)
P1 0.0262(4) 0.0130(3) 0.0175(3) 0.0048(2) 0.0082(3) 0.0063(3)
P2 0.0114(3) 0.0109(3) 0.0128(3) 0.0016(2) 0.0018(2) 0.0012(2)
O1 0.0216(9) 0.0135(8) 0.0157(8) 0.0029(7) 0.0045(7) 0.0035(7)
O2 0.0301(11) 0.0198(10) 0.0284(10) 0.0046(8) 0.0072(8) -0.0004(8)
O3 0.0289(11) 0.0289(11) 0.0219(10) 0.0037(8) 0.0008(8) 0.0089(9)
O4 0.0121(8) 0.0152(9) 0.0215(9) 0.0070(7) 0.0016(7) 0.0008(7)
O5 0.0152(8) 0.0119(8) 0.0170(8) -0.0005(7) 0.0047(7) 0.0001(6)
O6 0.0182(9) 0.0153(8) 0.0153(8) -0.0014(7) 0.0019(7) 0.0013(7)
O7 0.0158(9) 0.0155(8) 0.0175(8) 0.0043(7) 0.0001(7) 0.0023(7)
Na1 0.0156(7) 0.0132(7) 0.0255(7) -0.0001(6) 0.0005(6) 0.0022(5)
Na2 0.0160(5) 0.0137(5) 0.0180(5) 0.0010(4) 0.0016(4) 0.0015(4)
Na3 0.0172(7) 0.0137(7) 0.0175(7) 0.0024(5) 0.0020(5) 0.0025(5)
O2W 0.0221(10) 0.0233(10) 0.0226(10) 0.0008(8) 0.0047(8) -0.0012(8)
O3W 0.0172(9) 0.0164(9) 0.0176(9) 0.0032(7) 0.0020(7) 0.0050(7)
O4W 0.0172(9) 0.0150(9) 0.0187(9) 0.0037(7) 0.0042(7) 0.0024(7)
O5W 0.0223(10) 0.0147(9) 0.0262(10) -0.0020(7) 0.0029(8) -0.0002(7)
O6W 0.0254(10) 0.0179(9) 0.0234(10) 0.0060(8) 0.0028(8) 0.0045(8)
O7W 0.0176(9) 0.0158(9) 0.0178(9) 0.0014(7) 0.0044(7) 0.0017(7)
O8W 0.0206(9) 0.0145(9) 0.0175(9) -0.0004(7) 0.0024(7) 0.0020(7)
O9W 0.0163(9) 0.0208(9) 0.0185(9) 0.0012(7) -0.0001(7) 0.0016(7)
O10W 0.0244(10) 0.0193(9) 0.0257(10) 0.0029(8) -0.0024(8) 0.0029(8)
O11W 0.0312(11) 0.0193(10) 0.0250(10) -0.0003(8) 0.0060(8) 0.0035(8)
O12W 0.0321(12) 0.0269(11) 0.0340(12) 0.0102(9) -0.0007(9) 0.0031(9)
O13W 0.0451(14) 0.0276(11) 0.0313(12) 0.0063(9) -0.0056(10) 0.0051(10)
O14W 0.0164(9) 0.0139(9) 0.0254(10) -0.0012(7) 0.0009(7) 0.0014(7)
O15W 0.0224(10) 0.0193(9) 0.0268(10) 0.0088(8) 0.0017(8) 0.0029(8)

loop_
_atom_type_symbol
_atom_type_description
_atom_type_scat_dispersion_real
_atom_type_scat_dispersion_imag
_atom_type_scat_source
C C 0.0033 0.0016 'International Tables Vol C Tables 4.2.6.8 and 6.1.1.4'
H H 0.0000 0.0000 'International Tables Vol C Tables 4.2.6.8 and 6.1.1.4'
N N 0.0061 0.0033 'International Tables Vol C Tables 4.2.6.8 and 6.1.1.4'
O O 0.0106 0.0060 'International Tables Vol C Tables 4.2.6.8 and 6.1.1.4'
Na Na 0.0362 0.0249 'International Tables Vol C Tables 4.2.6.8 and 6.1.1.4'
P P 0.1023 0.0942 'International Tables Vol C Tables 4.2.6.8 and 6.1.1.4'
Cu Cu 0.3201 1.2651 'International Tables Vol C Tables 4.2.6.8 and 6.1.1.4'

loop_
_geom_angle_atom_site_label_1
_geom_angle_atom_site_label_2
_geom_angle_atom_site_label_3
_geom_angle
_geom_angle_site_symmetry_1
_geom_angle_site_symmetry_3
_geom_angle_publ_flag
O5 Cu1 O1 94.41(7) . . ?
O5 Cu1 N2 91.28(8) . . ?
O1 Cu1 N2 172.47(8) . . ?
O5 Cu1 N1 165.72(8) . . ?
O1 Cu1 N1 91.97(8) . . ?
N2 Cu1 N1 81.40(8) . . ?
O5 Cu1 O1W 97.46(7) . . ?
O1 Cu1 O1W 92.15(7) . . ?
N2 Cu1 O1W 92.00(8) . . ?
N1 Cu1 O1W 95.05(8) . . ?
Cu1 O1W H1W 132.7(19) . . ?
Cu1 O1W H2W 121.3(19) . . ?
H1W O1W H2W 99.2(13) . . ?
C1 N1 C12 118.4(2) . . ?
C1 N1 Cu1 128.90(18) . . ?
C12 N1 Cu1 112.70(16) . . ?
C10 N2 C11 118.4(2) . . ?
C10 N2 Cu1 128.66(17) . . ?
C11 N2 Cu1 112.87(16) . . ?
N1 C1 C2 122.3(2) . . ?
N1 C1 H1 118.9 . . ?
C2 C1 H1 118.9 . . ?
C3 C2 C1 119.6(2) . . ?
C3 C2 H2 120.2 . . ?
C1 C2 H2 120.2 . . ?
C2 C3 C4 119.5(2) . . ?
C2 C3 H3 120.3 . . ?
C4 C3 H3 120.3 . . ?
C12 C4 C3 116.8(2) . . ?
C12 C4 C5 118.6(2) . . ?
C3 C4 C5 124.5(2) . . ?
C6 C5 C4 121.1(2) . . ?
C6 C5 H5 119.4 . . ?
C4 C5 H5 119.4 . . ?
C5 C6 C7 121.3(2) . . ?
C5 C6 H6 119.3 . . ?
C7 C6 H6 119.3 . . ?
C11 C7 C8 117.0(2) . . ?
C11 C7 C6 118.5(2) . . ?
C8 C7 C6 124.5(2) . . ?
C9 C8 C7 119.6(2) . . ?
C9 C8 H8 120.2 . . ?
C7 C8 H8 120.2 . . ?
C8 C9 C10 119.5(2) . . ?
C8 C9 H9 120.3 . . ?
C10 C9 H9 120.3 . . ?
N2 C10 C9 122.3(2) . . ?
N2 C10 H10 118.8 . . ?
C9 C10 H10 118.8 . . ?
N2 C11 C7 123.2(2) . . ?
N2 C11 C12 116.7(2) . . ?
C7 C11 C12 120.1(2) . . ?
N1 C12 C4 123.4(2) . . ?
N1 C12 C11 116.3(2) . . ?
C4 C12 C11 120.3(2) . . ?
O2 P1 O3 115.09(12) . . ?
O2 P1 O1 111.10(11) . . ?
O3 P1 O1 110.92(11) . . ?
O2 P1 O4 105.07(11) . . ?
O3 P1 O4 106.62(10) . . ?
O1 P1 O4 107.50(10) . . ?
O6 P2 O7 115.36(10) . . ?
O6 P2 O5 111.95(10) . . ?
O7 P2 O5 112.02(10) . . ?
O6 P2 O4 108.62(10) . . ?
O7 P2 O4 102.78(10) . . ?
O5 P2 O4 105.12(9) . . ?
P1 O1 Cu1 127.06(10) . . ?
P1 O4 P2 129.70(11) . . ?
P2 O5 Cu1 127.00(10) . . ?
O4W Na1 O4W 179.999(1) . 2_666 ?
O4W Na1 O3W 90.39(6) . 2_666 ?
O4W Na1 O3W 89.61(6) 2_666 2_666 ?
O4W Na1 O3W 89.61(6) . . ?
O4W Na1 O3W 90.39(6) 2_666 . ?
O3W Na1 O3W 180.0 2_666 . ?
O4W Na1 O2W 100.75(6) . . ?
O4W Na1 O2W 79.25(6) 2_666 . ?
O3W Na1 O2W 93.34(6) 2_666 . ?
O3W Na1 O2W 86.66(6) . . ?
O4W Na1 O2W 79.25(6) . 2_666 ?
O4W Na1 O2W 100.75(6) 2_666 2_666 ?
O3W Na1 O2W 86.66(6) 2_666 2_666 ?
O3W Na1 O2W 93.34(6) . 2_666 ?
O2W Na1 O2W 180.000(1) . 2_666 ?
O4W Na1 Na2 46.25(5) . . ?
O4W Na1 Na2 133.75(5) 2_666 . ?
O3W Na1 Na2 136.63(4) 2_666 . ?
O3W Na1 Na2 43.37(4) . . ?
O2W Na1 Na2 94.01(5) . . ?
O2W Na1 Na2 85.99(5) 2_666 . ?
O4W Na1 Na2 133.75(5) . 2_666 ?
O4W Na1 Na2 46.25(5) 2_666 2_666 ?
O3W Na1 Na2 43.37(4) 2_666 2_666 ?
O3W Na1 Na2 136.63(4) . 2_666 ?
O2W Na1 Na2 85.99(5) . 2_666 ?
O2W Na1 Na2 94.01(5) 2_666 2_666 ?
Na2 Na1 Na2 180.00(3) . 2_666 ?
O3W Na2 O5W 101.98(7) . . ?
O3W Na2 O8W 167.38(8) . . ?
O5W Na2 O8W 89.88(7) . . ?
O3W Na2 O7W 84.99(7) . . ?
O5W Na2 O7W 97.59(7) . . ?
O8W Na2 O7W 89.21(7) . . ?
O3W Na2 O4W 89.48(7) . . ?
O5W Na2 O4W 168.46(8) . . ?
O8W Na2 O4W 78.59(7) . . ?
O7W Na2 O4W 81.87(7) . . ?
O3W Na2 O6W 91.78(7) . . ?
O5W Na2 O6W 97.61(8) . . ?
O8W Na2 O6W 90.90(7) . . ?
O7W Na2 O6W 164.80(8) . . ?
O4W Na2 O6W 83.25(7) . . ?
O3W Na2 Na3 130.19(6) . . ?
O5W Na2 Na3 90.95(6) . . ?
O8W Na2 Na3 44.11(5) . . ?
O7W Na2 Na3 45.42(4) . . ?
O4W Na2 Na3 80.44(5) . . ?
O6W Na2 Na3 134.30(6) . . ?
O3W Na2 Na1 45.86(5) . . ?
O5W Na2 Na1 147.83(6) . . ?
O8W Na2 Na1 122.18(6) . . ?
O7W Na2 Na1 81.64(5) . . ?
O4W Na2 Na1 43.64(4) . . ?
O6W Na2 Na1 85.46(5) . . ?
Na3 Na2 Na1 109.77(3) . . ?
O8W Na3 O8W 180.00(9) . 2_656 ?
O8W Na3 O7W 89.42(6) . . ?
O8W Na3 O7W 90.58(6) 2_656 . ?
O8W Na3 O7W 90.58(6) . 2_656 ?
O8W Na3 O7W 89.42(6) 2_656 2_656 ?
O7W Na3 O7W 180.0 . 2_656 ?
O8W Na3 O9W 93.22(6) . . ?
O8W Na3 O9W 86.78(6) 2_656 . ?
O7W Na3 O9W 97.10(6) . . ?
O7W Na3 O9W 82.90(6) 2_656 . ?
O8W Na3 O9W 86.78(6) . 2_656 ?
O8W Na3 O9W 93.22(6) 2_656 2_656 ?
O7W Na3 O9W 82.90(6) . 2_656 ?
O7W Na3 O9W 97.10(6) 2_656 2_656 ?
O9W Na3 O9W 180.0 . 2_656 ?
O8W Na3 Na2 43.91(5) . . ?
O8W Na3 Na2 136.09(5) 2_656 . ?
O7W Na3 Na2 45.83(5) . . ?
O7W Na3 Na2 134.17(5) 2_656 . ?
O9W Na3 Na2 92.97(5) . . ?
O9W Na3 Na2 87.03(5) 2_656 . ?
O8W Na3 Na2 136.09(5) . 2_656 ?
O8W Na3 Na2 43.91(5) 2_656 2_656 ?
O7W Na3 Na2 134.17(5) . 2_656 ?
O7W Na3 Na2 45.83(5) 2_656 2_656 ?
O9W Na3 Na2 87.03(5) . 2_656 ?
O9W Na3 Na2 92.97(5) 2_656 2_656 ?
Na2 Na3 Na2 180.0 . 2_656 ?
Na1 O2W H3W 108(2) . . ?
Na1 O2W H4W 134(2) . . ?
H3W O2W H4W 98.6(13) . . ?
Na2 O3W Na1 90.77(7) . . ?
Na2 O3W H5W 116(2) . . ?
Na1 O3W H5W 107(2) . . ?
Na2 O3W H6W 130(2) . . ?
Na1 O3W H6W 114(2) . . ?
H5W O3W H6W 98.3(13) . . ?
Na1 O4W Na2 90.10(6) . . ?
Na1 O4W H7W 109(2) . . ?
Na2 O4W H7W 127(2) . . ?
Na1 O4W H8W 122(2) . . ?
Na2 O4W H8W 111(2) . . ?
H7W O4W H8W 98.8(13) . . ?
Na2 O5W H9W 112(2) . . ?
Na2 O5W H10W 126(2) . . ?
H9W O5W H10W 98.2(13) . . ?
Na2 O6W H11W 106(2) . . ?
Na2 O6W H12W 125(2) . . ?
H11W O6W H12W 99.3(13) . . ?
Na3 O7W Na2 88.76(6) . . ?
Na3 O7W H13W 119(2) . . ?
Na2 O7W H13W 107(2) . . ?
Na3 O7W H14W 123(2) . . ?
Na2 O7W H14W 123(2) . . ?
H13W O7W H14W 97.4(13) . . ?
Na2 O8W Na3 91.98(7) . . ?
Na2 O8W H15W 107(2) . . ?
Na3 O8W H15W 125(2) . . ?
Na2 O8W H16W 129(2) . . ?
Na3 O8W H16W 109(2) . . ?
H15W O8W H16W 97.4(13) . . ?
Na3 O9W H17W 127(2) . . ?
Na3 O9W H18W 109(2) . . ?
H17W O9W H18W 99.3(13) . . ?
H19W O10W H20W 98.6(13) . . ?
H21W O11W H22W 98.3(13) . . ?
H23W O12W H24W 99.4(13) . . ?
H25W O13W H26W 97.7(12) . . ?
H27W O14W H28W 98.7(13) . . ?
H29W O15W H30W 98.9(13) . . ?

loop_
_geom_bond_atom_site_label_1
_geom_bond_atom_site_label_2
_geom_bond_distance
_geom_bond_site_symmetry_2
_geom_bond_publ_flag
Cu1 O5 1.9297(17) . ?
Cu1 O1 1.9335(17) . ?
Cu1 N2 2.024(2) . ?
Cu1 N1 2.032(2) . ?
Cu1 O1W 2.2183(19) . ?
O1W H1W 0.945(10) . ?
O1W H2W 0.939(10) . ?
N1 C1 1.323(3) . ?
N1 C12 1.361(3) . ?
N2 C10 1.323(3) . ?
N2 C11 1.358(3) . ?
C1 C2 1.406(4) . ?
C1 H1 0.9500 . ?
C2 C3 1.374(4) . ?
C2 H2 0.9500 . ?
C3 C4 1.412(4) . ?
C3 H3 0.9500 . ?
C4 C12 1.403(3) . ?
C4 C5 1.437(4) . ?
C5 C6 1.353(4) . ?
C5 H5 0.9500 . ?
C6 C7 1.437(4) . ?
C6 H6 0.9500 . ?
C7 C11 1.405(3) . ?
C7 C8 1.409(4) . ?
C8 C9 1.368(4) . ?
C8 H8 0.9500 . ?
C9 C10 1.408(4) . ?
C9 H9 0.9500 . ?
C10 H10 0.9500 . ?
C11 C12 1.432(4) . ?
P1 O2 1.497(2) . ?
P1 O3 1.527(2) . ?
P1 O1 1.5310(18) . ?
P1 O4 1.6063(17) . ?
P2 O6 1.5007(18) . ?
P2 O7 1.5196(18) . ?
P2 O5 1.5354(18) . ?
P2 O4 1.6213(18) . ?
Na1 O4W 2.3250(17) . ?
Na1 O4W 2.3251(17) 2_666 ?
Na1 O3W 2.4176(18) 2_666 ?
Na1 O3W 2.4176(18) . ?
Na1 O2W 2.505(2) . ?
Na1 O2W 2.505(2) 2_666 ?
Na1 Na2 3.3689(10) . ?
Na1 Na2 3.3689(10) 2_666 ?
Na2 O3W 2.3137(19) . ?
Na2 O5W 2.323(2) . ?
Na2 O8W 2.325(2) . ?
Na2 O7W 2.404(2) . ?
Na2 O4W 2.434(2) . ?
Na2 O6W 2.516(2) . ?
Na2 Na3 3.3512(10) . ?
Na3 O8W 2.3340(18) . ?
Na3 O8W 2.3340(18) 2_656 ?
Na3 O7W 2.3874(17) . ?
Na3 O7W 2.3874(17) 2_656 ?
Na3 O9W 2.4460(18) . ?
Na3 O9W 2.4460(18) 2_656 ?
Na3 Na2 3.3513(10) 2_656 ?
O2W H3W 0.944(10) . ?
O2W H4W 0.948(10) . ?
O3W H5W 0.946(10) . ?
O3W H6W 0.948(10) . ?
O4W H7W 0.945(10) . ?
O4W H8W 0.944(10) . ?
O5W H9W 0.949(10) . ?
O5W H10W 0.946(10) . ?
O6W H11W 0.946(10) . ?
O6W H12W 0.942(10) . ?
O7W H13W 0.952(10) . ?
O7W H14W 0.950(10) . ?
O8W H15W 0.951(10) . ?
O8W H16W 0.950(10) . ?
O9W H17W 0.945(10) . ?
O9W H18W 0.944(10) . ?
O10W H19W 0.947(10) . ?
O10W H20W 0.946(10) . ?
O11W H21W 0.943(10) . ?
O11W H22W 0.949(10) . ?
O12W H23W 0.940(10) . ?
O12W H24W 0.945(10) . ?
O13W H25W 0.956(10) . ?
O13W H26W 0.969(10) . ?
O14W H27W 0.946(10) . ?
O14W H28W 0.946(10) . ?
O15W H29W 0.943(10) . ?
O15W H30W 0.945(10) . ?

loop_
_geom_hbond_atom_site_label_D
_geom_hbond_atom_site_label_H
_geom_hbond_atom_site_label_A
_geom_hbond_distance_DH
_geom_hbond_distance_HA
_geom_hbond_distance_DA
_geom_hbond_angle_DHA
_geom_hbond_site_symmetry_A
O1W H1W O7 0.945(10) 1.937(10) 2.878(3) 174(3) 1_655
O1W H2W O13W 0.939(10) 1.827(11) 2.759(3) 172(3) 1_655
O2W H3W O3 0.944(10) 1.886(15) 2.786(3) 159(3) .
O2W H4W O1W 0.948(10) 2.275(15) 3.186(3) 161(3) .
O3W H5W O3 0.946(10) 1.774(12) 2.703(3) 166(3) .
O3W H6W O3 0.948(10) 1.895(13) 2.825(3) 167(3) 2_566
O4W H7W O2 0.945(10) 1.906(17) 2.763(3) 150(3) 1_655
O4W H8W O9W 0.944(10) 1.912(14) 2.829(3) 163(3) 2_656
O5W H9W O11W 0.949(10) 1.790(11) 2.737(3) 176(3) 1_455
O5W H10W O6 0.946(10) 1.808(11) 2.750(3) 173(4) 1_545
O6W H11W O2 0.946(10) 2.198(12) 3.118(3) 164(3) 1_655
O6W H12W O1 0.942(10) 1.976(11) 2.908(3) 170(3) .
O7W H13W O2W 0.952(10) 1.925(12) 2.867(3) 170(3) 2_666
O7W H14W O6 0.950(10) 1.884(11) 2.831(2) 174(3) 2_566
O8W H15W O11W 0.951(10) 1.894(12) 2.838(3) 172(3) .
O8W H16W O14W 0.950(10) 1.798(15) 2.713(3) 161(3) 1_545
O9W H17W O6 0.945(10) 1.920(13) 2.848(3) 167(3) 1_545
O9W H18W O5W 0.944(10) 1.884(12) 2.794(3) 161(3) 2_556
O10W H19W O14W 0.947(10) 1.840(12) 2.759(3) 163(3) 1_545
O10W H20W O6W 0.946(10) 1.908(10) 2.850(3) 174(3) .
O11W H21W O2 0.943(10) 1.769(15) 2.641(3) 152(3) 1_655
O11W H22W O15W 0.949(10) 1.994(15) 2.884(3) 155(3) 1_545
O12W H23W O10W 0.940(10) 1.927(15) 2.837(3) 162(3) .
O12W H24W O15W 0.945(10) 1.956(12) 2.895(3) 172(3) 1_545
O13W H25W O12W 0.956(10) 1.919(11) 2.858(3) 167(3) 1_455
O13W H26W O2 0.969(10) 1.796(11) 2.757(3) 170(3) .
O14W H27W O7 0.946(10) 1.807(11) 2.744(3) 170(3) 1_655
O14W H28W O5 0.946(10) 1.778(13) 2.686(2) 160(3) .
O15W H29W O10W 0.943(10) 1.907(11) 2.839(3) 169(3) 1_665
O15W H30W O7 0.945(10) 1.829(11) 2.770(3) 174(3) 1_655
